data_4339074
loop_
_publ_author_name
'Kachi-Terajima, Chihiro'
'Miyasaka, Hitoshi'
'Saitoh, Ayumi'
'Shirakawa, Naoki'
'Yamashita, Masahiro'
'Cl\'erac, Rodolphe'

_publ_section_title
;
 Single-molecule magnet behavior in heterometallic M(II)-Mn(III)(2)-M(II)
 tetramers (M(II) = Cu, Ni) containing Mn(III) salen-type dinuclear core.
;
_journal_issue 15
_journal_name_full 'Inorganic chemistry'
_journal_page_first 5861
_journal_page_last 5872
_journal_paper_doi 10.1021/ic0620891
_journal_volume 46
_journal_year 2007
_chemical_formula_moiety 'C76 H94 Cu2 F6 N10 Mn2 O20 S2 '
_chemical_formula_sum 'C76 H94 Cu2 F6 Mn2 N10 O20 S2'
_chemical_formula_weight 1882.71
_space_group_IT_number 14
_symmetry_cell_setting monoclinic
_symmetry_Int_Tables_number 14
_symmetry_space_group_name_Hall '-P 2yn'
_symmetry_space_group_name_H-M 'P 1 21/n 1'
_cell_angle_alpha 90.0000
_cell_angle_beta 113.1168(11)
_cell_angle_gamma 90.0000
_cell_formula_units_Z 2
_cell_length_a 17.078(7)
_cell_length_b 11.888(4)
_cell_length_c 21.335(9)
_cell_measurement_reflns_used 15009
_cell_measurement_temperature 103.1
_cell_measurement_theta_max 31.0
_cell_measurement_theta_min 3.7
_cell_volume 3984(3)
_computing_cell_refinement CrystalClear
_computing_data_collection CrystalClear
_computing_data_reduction CrystalStructure
_computing_publication_material 'CrystalStructure 3.7.0'
_computing_structure_refinement CRYSTALS
_computing_structure_solution SIR92
_diffrn_detector_area_resol_mean 7.31
_diffrn_measured_fraction_theta_full 0.963
_diffrn_measured_fraction_theta_max 0.843
_diffrn_measurement_device_type 'Rigaku Saturn'
_diffrn_measurement_method \w
_diffrn_radiation_type 'Mo K\a'
_diffrn_radiation_wavelength 0.71070
_diffrn_reflns_av_R_equivalents 0.023
_diffrn_reflns_limit_h_max 16
_diffrn_reflns_limit_h_min -22
_diffrn_reflns_limit_k_max 16
_diffrn_reflns_limit_k_min -16
_diffrn_reflns_limit_l_max 28
_diffrn_reflns_limit_l_min -18
_diffrn_reflns_number 35248
_diffrn_reflns_theta_full 25.00
_diffrn_reflns_theta_max 31.05
_exptl_absorpt_coefficient_mu 0.981
_exptl_absorpt_correction_T_max 0.863
_exptl_absorpt_correction_T_min 0.738
_exptl_absorpt_correction_type multi-scan
_exptl_absorpt_process_details 'Jacobson, R. (1998) Private communication'
_exptl_crystal_colour red-brown
_exptl_crystal_density_diffrn 1.569
_exptl_crystal_density_method 'not measured'
_exptl_crystal_description prism
_exptl_crystal_F_000 1948.00
_exptl_crystal_size_max 0.25
_exptl_crystal_size_mid 0.25
_exptl_crystal_size_min 0.15
_refine_diff_density_max 2.03
_refine_diff_density_min -1.24
_refine_ls_extinction_method none
_refine_ls_goodness_of_fit_ref 1.179
_refine_ls_hydrogen_treatment refall
_refine_ls_number_parameters 577
_refine_ls_number_reflns 6745
_refine_ls_R_factor_gt 0.0698
_refine_ls_shift/su_max 0.0000
_refine_ls_structure_factor_coef Fsqd
_refine_ls_weighting_details 'w = 1/[0.0040Fo^2^ + 2.9000\s(Fo^2^) + 0.5000]/(4Fo^2^)'
_refine_ls_weighting_scheme calc
_refine_ls_wR_factor_ref 0.2016
_reflns_number_gt 6025
_reflns_number_total 6751
_reflns_threshold_expression F^2^>2.0\s(F^2^)
_cod_data_source_file ic0620891-file001.cif
_cod_data_source_block '_Mn2_Cu2_comp1a'
_cod_original_formula_sum 'C76 H94 Cu2 F6 N10 Mn2 O20 S2 '
_cod_database_code 4339074

loop_
_symmetry_equiv_pos_site_id
_symmetry_equiv_pos_as_xyz
1 +X,+Y,+Z
2 1/2-X,1/2+Y,1/2-Z
3 -X,-Y,-Z
4 1/2+X,1/2-Y,1/2+Z

loop_
_atom_site_label
_atom_site_type_symbol
_atom_site_fract_x
_atom_site_fract_y
_atom_site_fract_z
_atom_site_U_iso_or_equiv
_atom_site_adp_type
_atom_site_occupancy
_atom_site_symmetry_multiplicity
_atom_site_calc_flag
_atom_site_refinement_flags
Cu(1) Cu 0.68980(3) 0.21540(4) 0.88977(2) 0.01499(15) Uani 1.00 1 d .
Mn(1) Mn 0.95092(4) 0.11196(5) 0.93458(3) 0.01421(17) Uani 1.00 1 d .
S(1) S 0.74536(9) 0.18180(12) 1.26794(6) 0.0387(3) Uani 1.00 1 d .
F(1) F 0.7014(3) 0.1456(4) 1.1378(2) 0.0789(15) Uani 1.00 1 d .
F(2) F 0.7770(2) 0.0167(4) 1.1981(2) 0.0755(14) Uani 1.00 1 d .
F(3) F 0.6476(2) 0.0304(4) 1.1845(2) 0.0756(15) Uani 1.00 1 d .
O(1) O 0.90325(19) 0.0552(2) 0.99394(13) 0.0177(7) Uani 1.00 1 d .
O(2) O 0.58252(19) -0.1265(2) 0.92927(16) 0.0230(8) Uani 1.00 1 d .
O(3) O 1.03415(18) 0.1878(2) 1.00744(13) 0.0169(7) Uani 1.00 1 d .
O(4) O 1.31988(19) 0.4306(2) 1.03321(17) 0.0237(8) Uani 1.00 1 d .
O(5) O 0.86797(19) 0.2502(2) 0.90056(14) 0.0192(7) Uani 1.00 1 d .
O(6) O 0.68385(18) 0.1565(2) 0.80646(13) 0.0185(7) Uani 1.00 1 d .
O(7) O 0.6703(2) 0.2454(4) 1.2544(2) 0.0561(13) Uani 1.00 1 d .
O(8) O 0.7651(4) 0.1041(5) 1.3232(2) 0.0754(18) Uani 1.00 1 d .
O(9) O 0.8170(3) 0.2439(5) 1.2651(2) 0.0695(17) Uani 1.00 1 d .
O(10) O 0.6185(2) 0.4073(3) 1.1388(2) 0.0454(11) Uani 1.00 1 d .
N(1) N 0.8880(2) -0.0007(2) 0.86291(16) 0.0141(8) Uani 1.00 1 d .
N(2) N 1.0126(2) 0.1361(2) 0.87364(16) 0.0145(8) Uani 1.00 1 d .
N(3) N 0.8117(2) 0.2658(2) 0.92827(18) 0.0172(9) Uani 1.00 1 d .
N(4) N 0.6949(2) 0.2808(2) 0.97452(19) 0.0188(9) Uani 1.00 1 d .
N(5) N 0.5712(2) 0.1887(2) 0.87423(19) 0.0190(9) Uani 1.00 1 d .
C(1) C 0.8245(2) 0.0132(3) 0.9740(2) 0.0175(10) Uani 1.00 1 d .
C(2) C 0.7824(2) 0.0190(3) 1.0195(2) 0.0172(10) Uani 1.00 1 d .
C(3) C 0.7033(2) -0.0285(3) 1.0026(2) 0.0190(10) Uani 1.00 1 d .
C(4) C 0.6612(2) -0.0824(3) 0.9397(2) 0.0184(10) Uani 1.00 1 d .
C(5) C 0.5432(2) -0.1964(4) 0.8708(2) 0.0255(12) Uani 1.00 1 d .
C(6) C 0.7009(2) -0.0882(3) 0.8942(2) 0.0154(10) Uani 1.00 1 d .
C(7) C 0.7816(2) -0.0395(3) 0.9103(2) 0.0146(9) Uani 1.00 1 d .
C(8) C 0.8198(2) -0.0509(3) 0.8603(2) 0.0148(9) Uani 1.00 1 d .
C(9) C 0.9270(2) -0.0245(3) 0.8118(2) 0.0159(10) Uani 1.00 1 d .
C(10) C 0.8609(2) -0.0686(3) 0.7439(2) 0.0188(10) Uani 1.00 1 d .
C(11) C 0.9953(2) -0.1157(3) 0.8437(2) 0.0201(10) Uani 1.00 1 d .
C(12) C 0.9654(2) 0.0900(3) 0.8024(2) 0.0159(9) Uani 1.00 1 d .
C(13) C 0.8948(2) 0.1760(3) 0.7653(2) 0.0184(10) Uani 1.00 1 d .
C(14) C 1.0244(2) 0.0761(4) 0.7648(2) 0.0219(11) Uani 1.00 1 d .
C(15) C 1.0840(2) 0.1892(3) 0.8906(2) 0.0148(9) Uani 1.00 1 d .
C(16) C 1.1282(2) 0.2481(3) 0.9542(2) 0.0151(9) Uani 1.00 1 d .
C(17) C 1.2033(2) 0.3086(3) 0.9618(2) 0.0178(10) Uani 1.00 1 d .
C(18) C 1.2458(2) 0.3709(3) 1.0200(2) 0.0193(10) Uani 1.00 1 d .
C(19) C 1.3662(2) 0.4034(4) 0.9920(2) 0.0310(13) Uani 1.00 1 d .
C(20) C 1.2131(2) 0.3772(3) 1.0705(2) 0.0202(10) Uani 1.00 1 d .
C(21) C 1.1413(2) 0.3180(3) 1.0645(2) 0.0167(10) Uani 1.00 1 d .
C(22) C 1.0989(2) 0.2489(3) 1.0074(2) 0.0151(9) Uani 1.00 1 d .
C(23) C 0.8327(2) 0.3250(3) 0.9841(2) 0.0173(10) Uani 1.00 1 d .
C(24) C 0.9155(2) 0.3822(3) 1.0192(2) 0.0225(11) Uani 1.00 1 d .
C(25) C 0.7653(2) 0.3237(3) 1.0129(2) 0.0185(10) Uani 1.00 1 d .
C(26) C 0.7867(2) 0.3673(4) 1.0834(2) 0.0245(11) Uani 1.00 1 d .
C(27) C 0.6208(2) 0.2562(4) 0.9906(2) 0.0213(11) Uani 1.00 1 d .
C(28) C 0.5414(2) 0.2442(3) 0.9239(2) 0.0202(11) Uani 1.00 1 d .
C(29) C 0.5079(2) 0.3613(3) 0.8955(2) 0.0240(11) Uani 1.00 1 d .
C(30) C 0.4747(2) 0.1746(4) 0.9372(2) 0.0270(12) Uani 1.00 1 d .
C(31) C 0.5174(2) 0.1364(3) 0.8217(2) 0.0218(11) Uani 1.00 1 d .
C(32) C 0.5392(2) 0.0854(3) 0.7692(2) 0.0207(10) Uani 1.00 1 d .
C(33) C 0.4752(2) 0.0181(3) 0.7214(2) 0.0260(11) Uani 1.00 1 d .
C(34) C 0.4896(3) -0.0391(3) 0.6713(2) 0.0263(11) Uani 1.00 1 d .
C(35) C 0.5683(3) -0.0286(3) 0.6660(2) 0.0270(12) Uani 1.00 1 d .
C(36) C 0.6307(2) 0.0391(3) 0.7113(2) 0.0229(11) Uani 1.00 1 d .
C(37) C 0.6199(2) 0.0963(3) 0.7651(2) 0.0173(10) Uani 1.00 1 d .
C(38) C 0.7194(3) 0.0876(4) 1.1950(2) 0.0372(14) Uani 1.00 1 d .
H(1) H 0.8091 0.0560 1.0621 0.021 Uiso 1.00 1 c R
H(2) H 0.6765 -0.0246 1.0340 0.025 Uiso 1.00 1 c R
H(3) H 0.5095 -0.1514 0.8331 0.031 Uiso 1.00 1 c R
H(4) H 0.5081 -0.2505 0.8799 0.031 Uiso 1.00 1 c R
H(5) H 0.5859 -0.2338 0.8606 0.031 Uiso 1.00 1 c R
H(6) H 0.6733 -0.1254 0.8517 0.019 Uiso 1.00 1 c R
H(7) H 0.7922 -0.0993 0.8227 0.018 Uiso 1.00 1 c R
H(8) H 0.8583 -0.1484 0.7455 0.024 Uiso 1.00 1 c R
H(9) H 0.8769 -0.0469 0.7077 0.024 Uiso 1.00 1 c R
H(10) H 0.8066 -0.0379 0.7365 0.024 Uiso 1.00 1 c R
H(11) H 1.0484 -0.0809 0.8692 0.024 Uiso 1.00 1 c R
H(12) H 1.0004 -0.1604 0.8086 0.025 Uiso 1.00 1 c R
H(13) H 0.9792 -0.1620 0.8729 0.025 Uiso 1.00 1 c R
H(14) H 0.8445 0.1564 0.7718 0.023 Uiso 1.00 1 c R
H(15) H 0.8835 0.1755 0.7180 0.023 Uiso 1.00 1 c R
H(16) H 0.9129 0.2489 0.7834 0.023 Uiso 1.00 1 c R
H(17) H 1.0242 0.1432 0.7407 0.028 Uiso 1.00 1 c R
H(18) H 1.0051 0.0152 0.7337 0.028 Uiso 1.00 1 c R
H(19) H 1.0805 0.0611 0.7968 0.027 Uiso 1.00 1 c R
H(20) H 1.1098 0.1896 0.8584 0.018 Uiso 1.00 1 c R
H(21) H 1.2243 0.3062 0.9267 0.022 Uiso 1.00 1 c R
H(22) H 1.4057 0.3450 1.0131 0.040 Uiso 1.00 1 c R
H(23) H 1.3961 0.4681 0.9871 0.040 Uiso 1.00 1 c R
H(24) H 1.3277 0.3792 0.9483 0.040 Uiso 1.00 1 c R
H(25) H 1.2408 0.4229 1.1095 0.022 Uiso 1.00 1 c R
H(26) H 1.1199 0.3238 1.0993 0.020 Uiso 1.00 1 c R
H(27) H 0.9541 0.3324 1.0515 0.027 Uiso 1.00 1 c R
H(28) H 0.9077 0.4472 1.0420 0.027 Uiso 1.00 1 c R
H(29) H 0.9380 0.4038 0.9867 0.027 Uiso 1.00 1 c R
H(30) H 0.7714 0.4445 1.0813 0.030 Uiso 1.00 1 c R
H(31) H 0.8461 0.3595 1.1092 0.030 Uiso 1.00 1 c R
H(32) H 0.7563 0.3257 1.1045 0.030 Uiso 1.00 1 c R
H(33) H 0.6125 0.3158 1.0170 0.028 Uiso 1.00 1 c R
H(34) H 0.6301 0.1880 1.0157 0.028 Uiso 1.00 1 c R
H(35) H 0.5531 0.4142 0.9115 0.030 Uiso 1.00 1 c R
H(36) H 0.4643 0.3829 0.9103 0.030 Uiso 1.00 1 c R
H(37) H 0.4854 0.3591 0.8471 0.030 Uiso 1.00 1 c R
H(38) H 0.4195 0.1952 0.9057 0.036 Uiso 1.00 1 c R
H(39) H 0.4789 0.1881 0.9823 0.036 Uiso 1.00 1 c R
H(40) H 0.4841 0.0970 0.9320 0.036 Uiso 1.00 1 c R
H(41) H 0.4601 0.1312 0.8175 0.027 Uiso 1.00 1 c R
H(42) H 0.4211 0.0125 0.7241 0.030 Uiso 1.00 1 c R
H(43) H 0.4465 -0.0857 0.6403 0.028 Uiso 1.00 1 c R
H(44) H 0.5789 -0.0679 0.6313 0.031 Uiso 1.00 1 c R
H(45) H 0.6830 0.0474 0.7059 0.027 Uiso 1.00 1 c R

loop_
_atom_site_aniso_label
_atom_site_aniso_U_11
_atom_site_aniso_U_22
_atom_site_aniso_U_33
_atom_site_aniso_U_12
_atom_site_aniso_U_13
_atom_site_aniso_U_23
Cu(1) 0.0173(3) 0.0134(3) 0.0162(3) -0.00054(18) 0.0086(2) -0.00139(18)
Mn(1) 0.0184(3) 0.0133(3) 0.0125(3) -0.0045(2) 0.0078(2) -0.0024(2)
S(1) 0.0362(7) 0.0400(8) 0.0345(7) 0.0047(5) 0.0080(5) -0.0022(5)
F(1) 0.131(4) 0.062(2) 0.039(2) 0.003(2) 0.028(2) 0.0083(18)
F(2) 0.068(2) 0.088(3) 0.073(2) 0.028(2) 0.031(2) -0.019(2)
F(3) 0.068(2) 0.063(2) 0.109(3) -0.031(2) 0.050(2) -0.032(2)
O(1) 0.0211(14) 0.0181(15) 0.0151(14) -0.0059(11) 0.0086(11) -0.0014(11)
O(2) 0.0205(15) 0.0266(17) 0.0257(16) -0.0065(12) 0.0130(13) -0.0048(13)
O(3) 0.0179(14) 0.0182(14) 0.0144(14) -0.0032(11) 0.0061(11) -0.0018(11)
O(4) 0.0201(15) 0.0202(16) 0.0318(17) -0.0045(12) 0.0114(13) -0.0072(13)
O(5) 0.0221(15) 0.0187(15) 0.0205(15) -0.0000(11) 0.0124(12) 0.0002(11)
O(6) 0.0205(14) 0.0182(15) 0.0190(14) -0.0007(11) 0.0102(12) -0.0031(11)
O(7) 0.049(2) 0.051(2) 0.061(2) 0.015(2) 0.014(2) -0.007(2)
O(8) 0.107(4) 0.081(4) 0.032(2) 0.037(3) 0.021(2) 0.009(2)
O(9) 0.046(2) 0.077(3) 0.076(3) -0.023(2) 0.013(2) -0.022(2)
O(10) 0.047(2) 0.037(2) 0.053(2) -0.0041(18) 0.020(2) -0.0050(18)
N(1) 0.0175(16) 0.0141(16) 0.0122(16) 0.0021(13) 0.0075(13) -0.0005(12)
N(2) 0.0217(17) 0.0130(16) 0.0089(16) 0.0000(13) 0.0063(13) -0.0017(12)
N(3) 0.0195(18) 0.0130(17) 0.0194(18) 0.0020(13) 0.0080(15) 0.0002(13)
N(4) 0.024(2) 0.0147(18) 0.0210(19) -0.0004(13) 0.0119(16) -0.0026(13)
N(5) 0.0227(18) 0.0144(17) 0.0249(19) -0.0005(14) 0.0145(16) 0.0001(14)
C(1) 0.022(2) 0.0089(19) 0.021(2) 0.0015(15) 0.0081(17) 0.0022(15)
C(2) 0.023(2) 0.014(2) 0.017(2) 0.0018(15) 0.0097(16) -0.0001(15)
C(3) 0.027(2) 0.012(2) 0.024(2) 0.0017(16) 0.0163(18) 0.0001(16)
C(4) 0.021(2) 0.0126(19) 0.023(2) 0.0011(16) 0.0109(17) 0.0023(16)
C(5) 0.020(2) 0.031(2) 0.025(2) -0.0082(18) 0.0083(19) -0.0028(18)
C(6) 0.020(2) 0.0085(19) 0.019(2) 0.0008(14) 0.0089(16) 0.0032(14)
C(7) 0.0164(19) 0.0126(18) 0.0126(18) 0.0043(15) 0.0031(15) 0.0029(15)
C(8) 0.020(2) 0.0104(19) 0.0141(19) -0.0005(15) 0.0065(16) 0.0009(14)
C(9) 0.018(2) 0.017(2) 0.016(2) 0.0006(15) 0.0095(16) 0.0001(15)
C(10) 0.024(2) 0.021(2) 0.013(2) -0.0047(17) 0.0097(17) -0.0056(16)
C(11) 0.022(2) 0.019(2) 0.020(2) 0.0015(16) 0.0089(17) -0.0019(16)
C(12) 0.020(2) 0.015(2) 0.0103(18) -0.0045(16) 0.0042(16) -0.0037(15)
C(13) 0.023(2) 0.018(2) 0.015(2) -0.0016(16) 0.0092(17) -0.0013(16)
C(14) 0.022(2) 0.028(2) 0.019(2) -0.0077(17) 0.0117(18) -0.0052(17)
C(15) 0.0147(19) 0.0139(19) 0.016(2) 0.0038(15) 0.0061(16) 0.0027(15)
C(16) 0.0164(19) 0.0079(18) 0.018(2) 0.0020(14) 0.0036(16) 0.0005(15)
C(17) 0.017(2) 0.0131(19) 0.024(2) 0.0021(15) 0.0089(17) 0.0004(16)
C(18) 0.019(2) 0.013(2) 0.026(2) 0.0010(15) 0.0078(17) -0.0008(16)
C(19) 0.022(2) 0.030(2) 0.047(3) -0.0049(19) 0.020(2) -0.010(2)
C(20) 0.021(2) 0.014(2) 0.020(2) 0.0019(16) 0.0020(17) -0.0045(16)
C(21) 0.019(2) 0.016(2) 0.0146(19) 0.0017(15) 0.0058(16) -0.0018(16)
C(22) 0.0162(19) 0.0121(19) 0.017(2) 0.0048(15) 0.0063(16) 0.0029(15)
C(23) 0.021(2) 0.016(2) 0.016(2) 0.0010(16) 0.0091(17) -0.0008(16)
C(24) 0.025(2) 0.021(2) 0.021(2) -0.0011(17) 0.0094(18) -0.0031(17)
C(25) 0.023(2) 0.012(2) 0.019(2) 0.0038(16) 0.0067(17) 0.0003(16)
C(26) 0.026(2) 0.026(2) 0.022(2) -0.0021(18) 0.0103(19) -0.0064(18)
C(27) 0.024(2) 0.024(2) 0.021(2) 0.0034(18) 0.0151(18) 0.0001(17)
C(28) 0.021(2) 0.019(2) 0.025(2) 0.0012(17) 0.0139(18) 0.0003(17)
C(29) 0.023(2) 0.019(2) 0.033(2) 0.0033(17) 0.0143(19) -0.0015(18)
C(30) 0.028(2) 0.028(2) 0.034(2) -0.0030(19) 0.022(2) -0.003(2)
C(31) 0.022(2) 0.021(2) 0.024(2) -0.0021(17) 0.0111(18) 0.0008(17)
C(32) 0.025(2) 0.015(2) 0.019(2) -0.0021(17) 0.0064(17) 0.0009(16)
C(33) 0.025(2) 0.022(2) 0.028(2) -0.0029(18) 0.0071(19) 0.0031(18)
C(34) 0.034(2) 0.019(2) 0.018(2) -0.0014(18) 0.0014(19) -0.0015(17)
C(35) 0.044(2) 0.019(2) 0.013(2) 0.0110(19) 0.0061(19) -0.0002(16)
C(36) 0.029(2) 0.021(2) 0.020(2) 0.0064(18) 0.0095(18) 0.0021(17)
C(37) 0.022(2) 0.0105(19) 0.020(2) 0.0059(15) 0.0079(17) 0.0041(15)
C(38) 0.038(2) 0.034(2) 0.041(3) 0.010(2) 0.017(2) 0.008(2)

loop_
_atom_type_symbol
_atom_type_description
_atom_type_scat_dispersion_real
_atom_type_scat_dispersion_imag
_atom_type_scat_source
C C 0.003 0.002
;
International Tables for Crystallography
(1992, Vol. C, Tables 4.2.6.8 and 6.1.1.4)
;
H H 0.000 0.000
;
International Tables for Crystallography
(1992, Vol. C, Table 6.1.1.4)
;
N N 0.006 0.003
;
International Tables for Crystallography
(1992, Vol. C, Tables 4.2.6.8 and 6.1.1.4)
;
O O 0.011 0.006
;
International Tables for Crystallography
(1992, Vol. C, Tables 4.2.6.8 and 6.1.1.4)
;
Cu Cu 0.320 1.265
;
International Tables for Crystallography
(1992, Vol. C, Tables 4.2.6.8 and 6.1.1.4)
;
F F 0.017 0.010
;
International Tables for Crystallography
(1992, Vol. C, Tables 4.2.6.8 and 6.1.1.4)
;
Mn Mn 0.337 0.728
;
International Tables for Crystallography
(1992, Vol. C, Tables 4.2.6.8 and 6.1.1.4)
;
S S 0.125 0.123
;
International Tables for Crystallography
(1992, Vol. C, Tables 4.2.6.8 and 6.1.1.4)
;

loop_
_geom_angle_atom_site_label_1
_geom_angle_atom_site_label_2
_geom_angle_atom_site_label_3
_geom_angle
O(6) Cu(1) N(3) 99.27(15)
O(6) Cu(1) N(4) 178.23(13)
O(6) Cu(1) N(5) 96.44(15)
N(3) Cu(1) N(4) 80.72(16)
N(3) Cu(1) N(5) 164.13(17)
N(4) Cu(1) N(5) 83.51(16)
O(1) Mn(1) O(3) 90.12(13)
O(1) Mn(1) O(5) 95.84(14)
O(1) Mn(1) N(1) 91.72(14)
O(1) Mn(1) N(2) 166.60(13)
O(3) Mn(1) O(5) 95.66(11)
O(3) Mn(1) N(1) 164.01(13)
O(3) Mn(1) N(2) 92.80(14)
O(5) Mn(1) N(1) 99.95(12)
O(5) Mn(1) N(2) 96.87(14)
N(1) Mn(1) N(2) 81.95(14)
O(7) S(1) O(8) 114.5(3)
O(7) S(1) O(9) 115.5(3)
O(7) S(1) C(38) 104.8(2)
O(8) S(1) O(9) 115.7(3)
O(8) S(1) C(38) 101.9(3)
O(9) S(1) C(38) 101.8(3)
Mn(1) O(1) C(1) 124.5(2)
C(4) O(2) C(5) 117.2(4)
Mn(1) O(3) C(22) 128.7(2)
C(18) O(4) C(19) 116.2(3)
Mn(1) O(5) N(3) 117.6(2)
Cu(1) O(6) C(37) 124.1(3)
Mn(1) N(1) C(8) 123.2(3)
Mn(1) N(1) C(9) 114.9(2)
C(8) N(1) C(9) 121.9(3)
Mn(1) N(2) C(12) 113.2(2)
Mn(1) N(2) C(15) 124.8(2)
C(12) N(2) C(15) 121.9(4)
Cu(1) N(3) O(5) 126.4(2)
Cu(1) N(3) C(23) 113.8(3)
O(5) N(3) C(23) 119.6(3)
Cu(1) N(4) C(25) 116.6(3)
Cu(1) N(4) C(27) 114.3(2)
C(25) N(4) C(27) 128.2(4)
Cu(1) N(5) C(28) 115.4(2)
Cu(1) N(5) C(31) 124.3(3)
C(28) N(5) C(31) 120.0(4)
O(1) C(1) C(2) 118.7(3)
O(1) C(1) C(7) 123.3(4)
C(2) C(1) C(7) 118.0(3)
C(1) C(2) C(3) 120.7(3)
C(2) C(3) C(4) 121.3(4)
O(2) C(4) C(3) 115.4(4)
O(2) C(4) C(6) 125.6(3)
C(3) C(4) C(6) 119.0(4)
C(4) C(6) C(7) 120.7(3)
C(1) C(7) C(6) 120.3(4)
C(1) C(7) C(8) 122.2(3)
C(6) C(7) C(8) 117.4(3)
N(1) C(8) C(7) 125.5(3)
N(1) C(9) C(10) 112.0(3)
N(1) C(9) C(11) 106.5(3)
N(1) C(9) C(12) 104.8(3)
C(10) C(9) C(11) 109.0(3)
C(10) C(9) C(12) 111.6(3)
C(11) C(9) C(12) 112.8(3)
N(2) C(12) C(9) 105.8(3)
N(2) C(12) C(13) 106.0(3)
N(2) C(12) C(14) 111.5(3)
C(9) C(12) C(13) 111.2(3)
C(9) C(12) C(14) 111.8(3)
C(13) C(12) C(14) 110.4(3)
N(2) C(15) C(16) 125.9(4)
C(15) C(16) C(17) 117.9(4)
C(15) C(16) C(22) 122.6(3)
C(17) C(16) C(22) 119.5(3)
C(16) C(17) C(18) 120.4(4)
O(4) C(18) C(17) 125.1(4)
O(4) C(18) C(20) 115.3(3)
C(17) C(18) C(20) 119.6(4)
C(18) C(20) C(21) 120.9(3)
C(20) C(21) C(22) 120.9(4)
O(3) C(22) C(16) 123.9(3)
O(3) C(22) C(21) 117.7(4)
C(16) C(22) C(21) 118.5(4)
N(3) C(23) C(24) 125.1(4)
N(3) C(23) C(25) 112.7(3)
C(24) C(23) C(25) 122.1(3)
N(4) C(25) C(23) 115.2(4)
N(4) C(25) C(26) 125.9(4)
C(23) C(25) C(26) 118.9(3)
N(4) C(27) C(28) 109.3(4)
N(5) C(28) C(27) 105.9(3)
N(5) C(28) C(29) 107.4(4)
N(5) C(28) C(30) 112.3(3)
C(27) C(28) C(29) 109.8(3)
C(27) C(28) C(30) 109.2(4)
C(29) C(28) C(30) 112.1(4)
N(5) C(31) C(32) 124.2(4)
C(31) C(32) C(33) 115.9(4)
C(31) C(32) C(37) 124.0(3)
C(33) C(32) C(37) 120.1(4)
C(32) C(33) C(34) 121.3(5)
C(33) C(34) C(35) 119.5(4)
C(34) C(35) C(36) 119.9(4)
C(35) C(36) C(37) 122.7(5)
O(6) C(37) C(32) 125.4(4)
O(6) C(37) C(36) 118.0(4)
C(32) C(37) C(36) 116.5(3)
S(1) C(38) F(1) 110.8(4)
S(1) C(38) F(2) 115.8(3)
S(1) C(38) F(3) 110.7(5)
F(1) C(38) F(2) 106.6(6)
F(1) C(38) F(3) 104.1(4)
F(2) C(38) F(3) 108.1(5)

loop_
_geom_bond_atom_site_label_1
_geom_bond_atom_site_label_2
_geom_bond_distance
Cu(1) O(6) 1.876(3)
Cu(1) N(3) 2.006(3)
Cu(1) N(4) 1.938(4)
Cu(1) N(5) 1.945(4)
Mn(1) O(1) 1.879(3)
Mn(1) O(3) 1.875(2)
Mn(1) O(5) 2.104(3)
Mn(1) N(1) 1.999(3)
Mn(1) N(2) 1.990(4)
S(1) O(7) 1.417(5)
S(1) O(8) 1.430(5)
S(1) O(9) 1.450(6)
S(1) C(38) 1.825(6)
F(1) C(38) 1.329(7)
F(2) C(38) 1.277(7)
F(3) C(38) 1.342(7)
O(1) C(1) 1.337(5)
O(2) C(4) 1.377(5)
O(2) C(5) 1.428(5)
O(3) C(22) 1.324(5)
O(4) C(18) 1.380(5)
O(4) C(19) 1.433(7)
O(5) N(3) 1.325(5)
O(6) C(37) 1.313(4)
N(1) C(8) 1.290(5)
N(1) C(9) 1.512(6)
N(2) C(12) 1.516(4)
N(2) C(15) 1.292(5)
N(3) C(23) 1.307(5)
N(4) C(25) 1.265(5)
N(4) C(27) 1.465(7)
N(5) C(28) 1.497(7)
N(5) C(31) 1.295(5)
C(1) C(2) 1.420(7)
C(1) C(7) 1.413(5)
C(2) C(3) 1.375(6)
C(3) C(4) 1.404(5)
C(4) C(6) 1.386(7)
C(6) C(7) 1.408(5)
C(7) C(8) 1.458(7)
C(9) C(10) 1.538(5)
C(9) C(11) 1.542(5)
C(9) C(12) 1.558(6)
C(12) C(13) 1.541(5)
C(12) C(14) 1.522(7)
C(15) C(16) 1.448(5)
C(16) C(17) 1.422(6)
C(16) C(22) 1.410(7)
C(17) C(18) 1.382(5)
C(18) C(20) 1.397(7)
C(20) C(21) 1.376(6)
C(21) C(22) 1.411(5)
C(23) C(24) 1.481(5)
C(23) C(25) 1.502(7)
C(25) C(26) 1.495(6)
C(27) C(28) 1.540(5)
C(28) C(29) 1.535(6)
C(28) C(30) 1.523(7)
C(31) C(32) 1.445(7)
C(32) C(33) 1.414(5)
C(32) C(37) 1.421(7)
C(33) C(34) 1.369(7)
C(34) C(35) 1.398(8)
C(35) C(36) 1.382(5)
C(36) C(37) 1.408(7)

loop_
_geom_contact_atom_site_label_1
_geom_contact_atom_site_label_2
_geom_contact_distance
_geom_contact_site_symmetry_2
Mn(1) O(1) 3.081(2) 75703
F(1) O(10) 3.421(6) .
F(1) C(3) 3.561(6) .
F(1) C(26) 3.427(7) .
F(1) C(27) 3.176(5) .
F(2) O(7) 3.395(7) 64702
F(2) O(10) 3.479(6) 64702
F(2) C(14) 3.353(6) 75703
F(3) O(9) 3.551(7) 64702
F(3) C(5) 3.589(6) 65703
F(3) C(30) 3.576(6) 65703
F(3) C(31) 3.406(7) 65703
F(3) C(33) 3.474(8) 65703
O(1) Mn(1) 3.081(2) 75703
O(1) O(1) 3.470(4) 75703
O(1) O(3) 3.085(4) 75703
O(1) N(2) 3.468(4) 75703
O(1) C(11) 3.288(4) 75703
O(2) C(30) 3.403(7) 65703
O(3) O(1) 3.085(4) 75703
O(3) N(1) 3.388(4) 75703
O(3) C(1) 3.309(5) 75703
O(3) C(7) 3.428(4) 75703
O(3) C(8) 3.363(4) 75703
O(3) C(11) 3.512(6) 75703
O(4) N(4) 3.439(4) 76703
O(4) C(25) 3.239(5) 76703
O(4) C(26) 3.423(5) 76703
O(5) C(35) 3.365(6) 65602
O(6) C(10) 3.431(5) 65602
O(7) F(2) 3.395(7) 65702
O(7) O(10) 2.976(6) .
O(7) C(14) 3.347(7) 45504
O(8) O(10) 2.970(7) 64702
O(8) C(19) 3.328(6) 45504
O(9) F(3) 3.551(7) 65702
O(9) C(29) 3.579(6) 55504
O(9) C(31) 3.458(6) 55504
O(10) F(1) 3.421(6) .
O(10) F(2) 3.479(6) 65702
O(10) O(7) 2.976(6) .
O(10) O(8) 2.970(7) 65702
O(10) C(26) 3.542(7) .
O(10) C(29) 3.395(6) 66703
N(1) O(3) 3.388(4) 75703
N(2) O(1) 3.468(4) 75703
N(4) O(4) 3.439(4) 76703
C(1) O(3) 3.309(5) 75703
C(1) C(16) 3.418(5) 75703
C(1) C(22) 3.343(5) 75703
C(2) C(15) 3.402(5) 75703
C(2) C(16) 3.472(5) 75703
C(3) F(1) 3.561(6) .
C(5) F(3) 3.589(6) 65703
C(7) O(3) 3.428(4) 75703
C(7) C(21) 3.526(5) 75703
C(7) C(22) 3.260(5) 75703
C(8) O(3) 3.363(4) 75703
C(8) C(21) 3.502(5) 75703
C(8) C(22) 3.515(5) 75703
C(10) O(6) 3.431(5) 64602
C(11) O(1) 3.288(4) 75703
C(11) O(3) 3.512(6) 75703
C(14) F(2) 3.353(6) 75703
C(14) O(7) 3.347(7) 55404
C(15) C(2) 3.402(5) 75703
C(15) C(34) 3.529(6) 65602
C(16) C(1) 3.418(5) 75703
C(16) C(2) 3.472(5) 75703
C(19) O(8) 3.328(6) 55404
C(21) C(7) 3.526(5) 75703
C(21) C(8) 3.502(5) 75703
C(22) C(1) 3.343(5) 75703
C(22) C(7) 3.260(5) 75703
C(22) C(8) 3.515(5) 75703
C(24) C(34) 3.518(6) 55504
C(25) O(4) 3.239(5) 76703
C(26) F(1) 3.427(7) .
C(26) O(4) 3.423(5) 76703
C(26) O(10) 3.542(7) .
C(27) F(1) 3.176(5) .
C(29) O(9) 3.579(6) 45404
C(29) O(10) 3.395(6) 66703
C(30) F(3) 3.576(6) 65703
C(30) O(2) 3.403(7) 65703
C(31) F(3) 3.406(7) 65703
C(31) O(9) 3.458(6) 45404
C(33) F(3) 3.474(8) 65703
C(34) C(15) 3.529(6) 64602
C(34) C(24) 3.518(6) 45404
C(35) O(5) 3.365(6) 64602
